data_2100785
loop_
_publ_author_name
'Fitzgerald, L. J.'
'Gallucci, J. C.'
'Gerkin, R. E.'

_publ_section_title
;
 1,2-Naphthalenedicarboxylic acid: structures of channel clathrates and
 an unsolvated crystalline phase
;
_journal_issue 3
_journal_name_full 'Acta Crystallographica Section B'
_journal_page_first 290
_journal_page_last 297
_journal_paper_doi 10.1107/S0108768191013654
_journal_volume 48
_journal_year 1992
_chemical_formula_sum 'C12 H8 O4'
_chemical_formula_weight 216.19
_symmetry_cell_setting tetragonal
_symmetry_space_group_name_Hall '-I 4ad'
_symmetry_space_group_name_H-M 'I 41/a'
_cell_angle_alpha 90
_cell_angle_beta 90
_cell_angle_gamma 90
_cell_formula_units_Z 16
_cell_length_a 22.086(3)
_cell_length_b 22.086(3)
_cell_length_c 9.463(3)
_cell_volume 4616(2)
_diffrn_radiation_type Mo
_diffrn_radiation_wavelength 0.71073
_exptl_absorpt_coefficient_mu 0.088
_exptl_crystal_density_diffrn 1.24
_exptl_crystal_F_000 1792
_cod_data_source_file st0547.cif
_cod_data_source_block st0547a
_cod_database_code 2100785

loop_
_atom_site_label
_atom_site_fract_x
_atom_site_fract_y
_atom_site_fract_z
O(1) .84080(10) .09360(10) -.0524(3)
O(2) .75000(10) .07360(10) .0351(3)
O(3) .8015(2) .28300(10) -.1182(4)
O(4) .7563(2) .19360(10) -.1385(3)
C(1) .8065(2) .1584(2) .1257(4)
C(2) .8073(2) .2167(2) .0748(4)
C(3) .8228(2) .2651(2) .1654(5)
C(4) .8352(2) .2545(2) .3034(5)
C(5) .8448(2) .1842(2) .5059(5)
C(6) .8418(2) .1271(3) .5584(5)
C(7) .8276(2) .0784(2) .4708(5)
C(8) .8170(2) .0872(2) .3300(4)
C(9) .8188(2) .1462(2) .2717(4)
C(10) .8334(2) .1958(2) .3607(4)
C(11) .7947(2) .1053(2) .0311(4)
C(12) .7869(2) .2294(2) -.0702(4)
H(1) .831(2) .052(3) -.111(5)
H(2) .779(3) .291(3) -.202(6)
H(3) .8233 .3066 .1299
H(4) .8462 .2882 .3640
H(5) .8538 .2171 .5693
H(6) .8515 .1200 .6572
H(7) .8254 .0362 .5099
H(8) .8060 .0518 .2710

loop_
_geom_bond_atom_site_label_1
_geom_bond_atom_site_label_2
_geom_bond_distance
C(1) C(2) 1.374(5)
C(2) C(3) 1.412(6)
C(3) C(4) 1.355(6)
C(4) C(10) 1.407(6)
C(5) C(10) 1.420(6)
C(5) C(6) 1.358(7)
C(6) C(7) 1.393(7)
C(7) C(8) 1.367(5)
C(8) C(9) 1.416(5)
C(9) C(10) 1.418(6)
C(1) C(9) 1.434(5)
C(1) C(11) 1.499(5)
C(2) C(12) 1.471(5)
C(11) O(1) 1.316(4)
C(11) O(2) 1.210(4)
C(12) O(3) 1.310(5)
C(12) O(4) 1.224(5)
O(1) H(1) 1.09(6)
O(3) H(2) 0.95(5)
